data_4344423
loop_
_publ_author_name
'Szentkuti, Alexander'
'Garg, Jai Anand'
'Blacque, Olivier'
'Venkatesan, Koushik'

_publ_section_title
;
 Monocyclometalated Gold(III) Complexes Bearing \p-Accepting Cyanide
 Ligands: Syntheses, Structural, Photophysical, and Electrochemical
 Investigations.
;
_journal_issue 22
_journal_name_full 'Inorganic chemistry'
_journal_page_first 10748
_journal_page_last 10760
_journal_paper_doi 10.1021/acs.inorgchem.5b01762
_journal_volume 54
_journal_year 2015
_chemical_formula_moiety '2(C23 H15 Au N4), C4 H10 O'
_chemical_formula_sum 'C50 H40 Au2 N8 O'
_chemical_formula_weight 1162.83
_chemical_name_systematic
;
Bis(cyano-\kC)[2-(3,5-diphenyl-1H-pyrrol-2-yl-\kN)pyridinato-\kN]gold(iii)
diethyl ether solvate (2:1)
;
_space_group_crystal_system triclinic
_space_group_IT_number 2
_space_group_name_Hall '-P 1'
_space_group_name_H-M_alt 'P -1'
_symmetry_space_group_name_Hall '-P 1'
_symmetry_space_group_name_H-M 'P -1'
_atom_sites_solution_hydrogens geom
_atom_sites_solution_primary direct
_audit_creation_date 2014-11-07
_audit_creation_method
;
Olex2 1.2
(compiled 2014.09.19 svn.r3010 for OlexSys, GUI svn.r4874)
;
_cell_angle_alpha 75.611(4)
_cell_angle_beta 84.488(4)
_cell_angle_gamma 84.492(3)
_cell_formula_units_Z 1
_cell_length_a 4.8031(2)
_cell_length_b 11.6531(5)
_cell_length_c 19.9543(11)
_cell_measurement_reflns_used 4884
_cell_measurement_temperature 183(2)
_cell_measurement_theta_max 31.0
_cell_measurement_theta_min 3.1
_cell_volume 1073.81(9)
_computing_cell_refinement
;
CrysAlisPro, Oxford Diffraction Ltd.,
Version 1.171.33.55 (release 05-01-2010 CrysAlis171 .NET)
(compiled Jan  5 2010,16:28:46)
;
_computing_data_collection
;
CrysAlisPro, Oxford Diffraction Ltd.,
Version 1.171.33.55 (release 05-01-2010 CrysAlis171 .NET)
(compiled Jan  5 2010,16:28:46)
;
_computing_data_reduction
;
CrysAlisPro, Oxford Diffraction Ltd.,
Version 1.171.33.55 (release 05-01-2010 CrysAlis171 .NET)
(compiled Jan  5 2010,16:28:46)
;
_computing_molecular_graphics 'Olex2 (Dolomanov et al., 2009)'
_computing_publication_material 'Olex2 (Dolomanov et al., 2009)'
_computing_structure_refinement 'ShelXL (Sheldrick, 2008)'
_computing_structure_solution 'ShelXS97 (Sheldrick, 2008)'
_diffrn_ambient_temperature 183(2)
_diffrn_detector_area_resol_mean 10.4498
_diffrn_measured_fraction_theta_full 0.989
_diffrn_measured_fraction_theta_max 0.989
_diffrn_measurement_details
;
  1 omega  -91.00  -78.20   0.8000   60.0000
omega____ theta____ kappa____ phi______ frames
    -      -15.5264  -77.0000  -30.0000 16

  2 omega -104.00  -75.20   0.8000   60.0000
omega____ theta____ kappa____ phi______ frames
    -      -15.5264  179.0000  120.0000 36

  3 omega  -20.80   41.60   0.8000   60.0000
omega____ theta____ kappa____ phi______ frames
    -       16.1514  -38.0000 -150.0000 78

  4 omega   13.20   86.00   0.8000   60.0000
omega____ theta____ kappa____ phi______ frames
    -       16.1514   77.0000  120.0000 91

  5 omega  -15.40   88.60   0.8000   60.0000
omega____ theta____ kappa____ phi______ frames
    -       16.1514   77.0000    0.0000 130

  6 omega  -34.80   58.80   0.8000   60.0000
omega____ theta____ kappa____ phi______ frames
    -      -15.5264   38.0000   60.0000 117
;
_diffrn_measurement_device_type 'Xcalibur, Ruby'
_diffrn_measurement_method '\w scans'
_diffrn_orient_matrix_UB_11 0.0273365000
_diffrn_orient_matrix_UB_12 0.0188336000
_diffrn_orient_matrix_UB_13 -0.0364818000
_diffrn_orient_matrix_UB_21 -0.0914895000
_diffrn_orient_matrix_UB_22 -0.0412626000
_diffrn_orient_matrix_UB_23 -0.0046131000
_diffrn_orient_matrix_UB_31 -0.1140954000
_diffrn_orient_matrix_UB_32 0.0437453000
_diffrn_orient_matrix_UB_33 -0.0014480000
_diffrn_radiation_monochromator graphite
_diffrn_radiation_type MoK\a
_diffrn_radiation_wavelength 0.71073
_diffrn_reflns_av_R_equivalents 0.0510
_diffrn_reflns_av_unetI/netI 0.0867
_diffrn_reflns_laue_measured_fraction_full 0.989
_diffrn_reflns_laue_measured_fraction_max 0.989
_diffrn_reflns_limit_h_max 5
_diffrn_reflns_limit_h_min -5
_diffrn_reflns_limit_k_max 14
_diffrn_reflns_limit_k_min -14
_diffrn_reflns_limit_l_max 24
_diffrn_reflns_limit_l_min -24
_diffrn_reflns_number 8792
_diffrn_reflns_point_group_measured_fraction_full 0.989
_diffrn_reflns_point_group_measured_fraction_max 0.989
_diffrn_reflns_theta_full 25.242
_diffrn_reflns_theta_max 25.681
_diffrn_reflns_theta_min 3.097
_diffrn_source 'Enhance (Mo) X-ray Source'
_exptl_absorpt_coefficient_mu 6.872
_exptl_absorpt_correction_T_max 0.863
_exptl_absorpt_correction_T_min 0.415
_exptl_absorpt_correction_type analytical
_exptl_absorpt_process_details
;
CrysAlisPro, Oxford Diffraction Ltd.,
Version 1.171.33.55 (release 05-01-2010 CrysAlis171 .NET)
(compiled Jan  5 2010,16:28:46)
Analytical numeric absorption correction using a multifaceted crystal
model based on expressions derived by R.C. Clark & J.S. Reid.
(Clark, R. C. & Reid, J. S. (1995). Acta Cryst. A51, 887-897)
;
_exptl_crystal_colour orange
_exptl_crystal_density_diffrn 1.798
_exptl_crystal_description plate
_exptl_crystal_F_000 562
_exptl_crystal_size_max 0.20
_exptl_crystal_size_mid 0.06
_exptl_crystal_size_min 0.02
_refine_diff_density_max 3.881
_refine_diff_density_min -1.986
_refine_diff_density_rms 0.228
_refine_ls_extinction_method none
_refine_ls_goodness_of_fit_ref 1.138
_refine_ls_hydrogen_treatment constr
_refine_ls_matrix_type full
_refine_ls_number_parameters 298
_refine_ls_number_reflns 4027
_refine_ls_number_restraints 33
_refine_ls_restrained_S_all 1.133
_refine_ls_R_factor_all 0.0828
_refine_ls_R_factor_gt 0.0632
_refine_ls_shift/su_max 0.001
_refine_ls_shift/su_mean 0.000
_refine_ls_structure_factor_coef Fsqd
_refine_ls_weighting_details 'w=1/[\s^2^(Fo^2^)+(0.0679P)^2^+8.3179P] where P=(Fo^2^+2Fc^2^)/3'
_refine_ls_weighting_scheme calc
_refine_ls_wR_factor_gt 0.1525
_refine_ls_wR_factor_ref 0.1576
_reflns_Friedel_coverage 0.000
_reflns_number_gt 3173
_reflns_number_total 4027
_reflns_threshold_expression 'I > 2\s(I)'
_cod_data_source_file ic5b01762_si_007.cif
_cod_data_source_block 6
_cod_depositor_comments 'Adding full bibliography for 4344422--4344427.cif.'
_cod_database_code 4344423
_shelxl_version_number 2014/6
_shelx_space_group_comment
;
The symmetry employed for this shelxl refinement is uniquely defined
by the following loop, which should always be used as a source of
symmetry information in preference to the above space-group names.
They are only intended as comments.
;
_olex2_refinement_description
;
1. Fixed Uiso
 At 1.2 times of:
  All C(H) groups, All C(H,H) groups
 At 1.5 times of:
  All C(H,H,H) groups
2. Restrained distances
 O1-C24 \\sim O1-C26
 with sigma of 0.005
 C24-C25 \\sim C26-C27
 with sigma of 0.005
3. Rigid bond restraints
 C24, C25, C26, C27, O1
 with sigma for 1-2 distances of 0.002 and sigma for 1-3 distances of 0.002
4. Uiso/Uaniso restraints and constraints
C24 \\sim C25 \\sim C26 \\sim C27 \\sim O1: within 1.7A with sigma of 0.008 and
sigma for terminal atoms of 0.016
5. Others
 Fixed Sof: C24(0.5) H24A(0.5) H24B(0.5) C25(0.5) H25A(0.5) H25B(0.5)
 H25C(0.5) C26(0.5) H26A(0.5) H26B(0.5) C27(0.5) H27A(0.5) H27B(0.5) H27C(0.5)
 O1(0.5)
6.a Secondary CH2 refined with riding coordinates:
 C24(H24A,H24B), C26(H26A,H26B)
6.b Me refined with riding coordinates:
 C25(H25A,H25B,H25C), C27(H27A,H27B,H27C)
6.c Aromatic/amide H refined with riding coordinates:
 C3(H3), C4(H4), C5(H5), C6(H6), C10(H10), C13(H13), C14(H14), C15(H15),
 C16(H16), C17(H17), C19(H19), C20(H20), C21(H21), C22(H22), C23(H23)
;

loop_
_space_group_symop_operation_xyz
'x, y, z'
'-x, -y, -z'

loop_
_atom_site_label
_atom_site_type_symbol
_atom_site_fract_x
_atom_site_fract_y
_atom_site_fract_z
_atom_site_U_iso_or_equiv
_atom_site_adp_type
_atom_site_occupancy
_atom_site_site_symmetry_order
_atom_site_calc_flag
_atom_site_refinement_flags_posn
_atom_site_refinement_flags_adp
_atom_site_refinement_flags_occupancy
_atom_site_disorder_assembly
_atom_site_disorder_group
C1 C 0.919(3) 0.8788(15) 0.6063(8) 0.046(4) Uani 1 1 d . . . . .
C2 C 0.579(3) 0.8306(10) 0.7251(7) 0.032(3) Uani 1 1 d . . . . .
C3 C 1.332(3) 1.0773(12) 0.5930(8) 0.042(3) Uani 1 1 d . . . . .
H3 H 1.3157 1.0257 0.5650 0.050 Uiso 1 1 calc R . . . .
C4 C 1.512(3) 1.1612(13) 0.5717(8) 0.050(4) Uani 1 1 d . . . . .
H4 H 1.6245 1.1660 0.5306 0.060 Uiso 1 1 calc R . . . .
C5 C 1.529(3) 1.2429(15) 0.6127(8) 0.054(4) Uani 1 1 d . . . . .
H5 H 1.6456 1.3049 0.5981 0.065 Uiso 1 1 calc R . . . .
C6 C 1.368(3) 1.2287(12) 0.6748(8) 0.044(4) Uani 1 1 d . . . . .
H6 H 1.3840 1.2792 0.7036 0.053 Uiso 1 1 calc R . . . .
C7 C 1.180(3) 1.1383(11) 0.6952(7) 0.035(3) Uani 1 1 d . . . . .
C8 C 1.004(3) 1.1127(11) 0.7585(7) 0.036(3) Uani 1 1 d . . . . .
C9 C 0.944(3) 1.1673(11) 0.8134(7) 0.036(3) Uani 1 1 d . . . . .
C10 C 0.782(3) 1.0899(13) 0.8627(8) 0.046(4) Uani 1 1 d . . . . .
H10 H 0.7067 1.1035 0.9050 0.055 Uiso 1 1 calc R . . . .
C11 C 0.748(3) 0.9887(11) 0.8395(7) 0.038(3) Uani 1 1 d . . . . .
C12 C 1.023(3) 1.2850(13) 0.8178(8) 0.043(3) Uani 1 1 d . . . . .
C13 C 1.193(3) 1.2923(14) 0.8718(8) 0.047(4) Uani 1 1 d . . . . .
H13 H 1.2536 1.2246 0.9042 0.056 Uiso 1 1 calc R . . . .
C14 C 1.261(4) 1.4031(15) 0.8740(9) 0.057(4) Uani 1 1 d . . . . .
H14 H 1.3597 1.4105 0.9104 0.069 Uiso 1 1 calc R . . . .
C15 C 1.190(4) 1.5015(14) 0.8248(9) 0.058(4) Uani 1 1 d . . . . .
H15 H 1.2531 1.5737 0.8264 0.070 Uiso 1 1 calc R . . . .
C16 C 1.030(4) 1.4980(14) 0.7735(9) 0.062(5) Uani 1 1 d . . . . .
H16 H 0.9743 1.5674 0.7416 0.075 Uiso 1 1 calc R . . . .
C17 C 0.949(3) 1.3900(12) 0.7692(9) 0.051(4) Uani 1 1 d . . . . .
H17 H 0.8435 1.3868 0.7331 0.062 Uiso 1 1 calc R . . . .
C18 C 0.621(3) 0.8832(12) 0.8769(7) 0.038(3) Uani 1 1 d . . . . .
C19 C 0.744(3) 0.7683(11) 0.8743(7) 0.039(3) Uani 1 1 d . . . . .
H19 H 0.9063 0.7613 0.8459 0.047 Uiso 1 1 calc R . . . .
C20 C 0.627(3) 0.6679(13) 0.9125(8) 0.048(4) Uani 1 1 d . . . . .
H20 H 0.7086 0.5942 0.9081 0.057 Uiso 1 1 calc R . . . .
C21 C 0.395(3) 0.6729(14) 0.9570(8) 0.052(4) Uani 1 1 d . . . . .
H21 H 0.3170 0.6040 0.9827 0.062 Uiso 1 1 calc R . . . .
C22 C 0.272(3) 0.7898(15) 0.9629(8) 0.056(4) Uani 1 1 d . . . . .
H22 H 0.1165 0.7966 0.9937 0.067 Uiso 1 1 calc R . . . .
C23 C 0.386(3) 0.8877(13) 0.9234(7) 0.044(3) Uani 1 1 d . . . . .
H23 H 0.3047 0.9617 0.9273 0.053 Uiso 1 1 calc R . . . .
Au1 Au 0.89008(11) 0.93592(5) 0.69170(3) 0.0340(2) Uani 1 1 d . . . . .
N1 N 0.940(3) 0.8458(12) 0.5573(7) 0.058(4) Uani 1 1 d . . . . .
N2 N 0.394(3) 0.7767(11) 0.7375(7) 0.049(3) Uani 1 1 d . . . . .
N3 N 0.880(2) 1.0035(9) 0.7740(6) 0.034(3) Uani 1 1 d . . . . .
N4 N 1.173(2) 1.0637(9) 0.6527(6) 0.036(3) Uani 1 1 d . . . . .
C24 C 0.245(7) 0.542(3) 0.5558(18) 0.068(5) Uani 0.5 1 d . U P A -1
H24A H 0.1290 0.4812 0.5840 0.081 Uiso 0.5 1 calc R . P A -1
H24B H 0.1213 0.6089 0.5342 0.081 Uiso 0.5 1 calc R . P A -1
C25 C 0.426(8) 0.580(4) 0.600(2) 0.067(7) Uani 0.5 1 d . U P A -1
H25A H 0.3120 0.6103 0.6352 0.101 Uiso 0.5 1 calc R . P A -1
H25B H 0.5460 0.5130 0.6223 0.101 Uiso 0.5 1 calc R . P A -1
H25C H 0.5384 0.6406 0.5727 0.101 Uiso 0.5 1 calc R . P A -1
C26 C 0.252(7) 0.449(3) 0.4597(18) 0.068(5) Uani 0.5 1 d . U P A -1
H26A H 0.1026 0.5073 0.4416 0.082 Uiso 0.5 1 calc R . P A -1
H26B H 0.1678 0.3783 0.4869 0.082 Uiso 0.5 1 calc R . P A -1
C27 C 0.433(8) 0.420(4) 0.402(2) 0.068(7) Uani 0.5 1 d . U P A -1
H27A H 0.3232 0.3889 0.3733 0.102 Uiso 0.5 1 calc R . P A -1
H27B H 0.5144 0.4902 0.3742 0.102 Uiso 0.5 1 calc R . P A -1
H27C H 0.5795 0.3613 0.4194 0.102 Uiso 0.5 1 calc R . P A -1
O1 O 0.408(4) 0.496(2) 0.5033(13) 0.066(5) Uani 0.5 1 d . U P A -1

loop_
_atom_site_aniso_label
_atom_site_aniso_U_11
_atom_site_aniso_U_22
_atom_site_aniso_U_33
_atom_site_aniso_U_23
_atom_site_aniso_U_13
_atom_site_aniso_U_12
C1 0.037(8) 0.075(11) 0.032(9) -0.022(8) -0.001(6) -0.015(7)
C2 0.035(7) 0.012(6) 0.049(9) -0.009(6) -0.001(6) -0.008(5)
C3 0.045(8) 0.038(8) 0.042(9) -0.009(7) -0.002(7) -0.004(6)
C4 0.060(10) 0.033(8) 0.045(9) 0.008(7) 0.010(7) -0.007(7)
C5 0.047(9) 0.062(11) 0.051(10) -0.007(8) 0.004(8) -0.024(8)
C6 0.031(7) 0.035(8) 0.066(11) -0.016(7) 0.000(7) 0.007(6)
C7 0.038(7) 0.022(6) 0.048(9) -0.009(6) -0.009(6) -0.004(5)
C8 0.044(8) 0.020(6) 0.044(9) -0.005(6) -0.006(6) -0.001(5)
C9 0.043(8) 0.027(7) 0.040(8) -0.013(6) -0.003(6) -0.007(6)
C10 0.055(9) 0.043(8) 0.045(9) -0.022(7) 0.012(7) -0.018(7)
C11 0.039(8) 0.027(7) 0.044(9) -0.005(6) -0.008(6) 0.005(6)
C12 0.046(8) 0.042(8) 0.046(9) -0.023(7) 0.008(7) -0.010(6)
C13 0.057(9) 0.046(9) 0.038(9) -0.008(7) -0.009(7) -0.010(7)
C14 0.071(11) 0.055(10) 0.054(11) -0.019(9) -0.015(9) -0.017(8)
C15 0.079(12) 0.035(9) 0.067(12) -0.020(8) 0.004(9) -0.027(8)
C16 0.085(13) 0.034(9) 0.067(12) -0.002(8) -0.017(10) -0.012(8)
C17 0.072(11) 0.022(7) 0.059(10) -0.004(7) -0.020(8) 0.004(7)
C18 0.042(8) 0.041(8) 0.034(8) -0.008(6) -0.007(6) -0.006(6)
C19 0.046(8) 0.026(7) 0.047(9) -0.008(6) -0.012(7) 0.000(6)
C20 0.044(9) 0.034(8) 0.058(10) 0.004(7) -0.010(7) -0.003(6)
C21 0.065(11) 0.038(9) 0.051(10) 0.001(7) -0.021(8) -0.012(7)
C22 0.051(9) 0.068(11) 0.050(10) -0.014(9) 0.006(8) -0.022(8)
C23 0.050(9) 0.045(9) 0.041(9) -0.014(7) -0.005(7) -0.003(7)
Au1 0.0323(3) 0.0259(3) 0.0438(4) -0.0074(2) -0.0063(2) -0.00157(18)
N1 0.076(10) 0.048(8) 0.051(9) -0.008(7) -0.008(7) -0.016(7)
N2 0.049(8) 0.037(7) 0.054(8) 0.003(6) -0.006(6) -0.002(6)
N3 0.028(6) 0.024(6) 0.046(7) 0.000(5) -0.004(5) -0.009(4)
N4 0.037(6) 0.027(6) 0.043(7) -0.004(5) 0.006(5) -0.012(5)
C24 0.077(14) 0.049(10) 0.075(11) -0.012(8) 0.007(10) -0.017(10)
C25 0.072(17) 0.058(15) 0.072(14) -0.021(11) 0.014(13) -0.014(15)
C26 0.082(14) 0.046(10) 0.076(11) -0.009(8) -0.006(10) -0.018(11)
C27 0.082(18) 0.053(14) 0.074(13) -0.016(11) -0.008(12) -0.027(15)
O1 0.078(14) 0.047(9) 0.072(10) -0.014(7) 0.000(9) -0.015(10)

loop_
_atom_type_symbol
_atom_type_description
_atom_type_scat_dispersion_real
_atom_type_scat_dispersion_imag
_atom_type_scat_source
C C 0.0033 0.0016 'International Tables Vol C Tables 4.2.6.8 and 6.1.1.4'
H H 0.0000 0.0000 'International Tables Vol C Tables 4.2.6.8 and 6.1.1.4'
Au Au -2.0133 8.8022 'International Tables Vol C Tables 4.2.6.8 and 6.1.1.4'
N N 0.0061 0.0033 'International Tables Vol C Tables 4.2.6.8 and 6.1.1.4'
O O 0.0106 0.0060 'International Tables Vol C Tables 4.2.6.8 and 6.1.1.4'

loop_
_exptl_crystal_face_index_h
_exptl_crystal_face_index_k
_exptl_crystal_face_index_l
_exptl_crystal_face_perp_dist
_exptl_oxdiff_crystal_face_indexfrac_h
_exptl_oxdiff_crystal_face_indexfrac_k
_exptl_oxdiff_crystal_face_indexfrac_l
_exptl_oxdiff_crystal_face_x
_exptl_oxdiff_crystal_face_y
_exptl_oxdiff_crystal_face_z
-1 -7 22 0.0112 -1.0204 -6.9990 22.0288 -0.9618 0.2788 -0.2240
1 7 -22 0.0112 1.0204 6.9990 -22.0288 0.9618 -0.2788 0.2240
0 16 13 0.0316 0.0105 16.0091 12.9548 -0.1729 -0.7202 0.6811
0 -16 -13 0.0236 -0.0105 -16.0091 -12.9548 0.1729 0.7202 -0.6811
-6 3 -6 0.0924 -6.0052 3.0121 -6.0351 0.1114 0.4528 0.8245
7 1 10 0.0990 7.0093 0.9884 10.0280 -0.1546 -0.7278 -0.7694
1 16 15 0.0372 1.0114 16.0074 14.9595 -0.2186 -0.8209 0.5641
3 10 24 0.0496 3.0043 10.0018 23.9905 -0.6052 -0.7978 0.0604

loop_
_geom_angle_atom_site_label_1
_geom_angle_atom_site_label_2
_geom_angle_atom_site_label_3
_geom_angle
N1 C1 Au1 178.8(14)
N2 C2 Au1 172.8(13)
C4 C3 H3 118.4
C4 C3 N4 123.2(14)
N4 C3 H3 118.4
C3 C4 H4 120.7
C3 C4 C5 118.6(14)
C5 C4 H4 120.7
C4 C5 H5 120.7
C6 C5 C4 118.6(14)
C6 C5 H5 120.7
C5 C6 H6 119.7
C5 C6 C7 120.6(14)
C7 C6 H6 119.7
C6 C7 C8 126.4(13)
N4 C7 C6 117.5(13)
N4 C7 C8 116.1(11)
C9 C8 C7 134.1(12)
C9 C8 N3 110.0(12)
N3 C8 C7 115.7(11)
C8 C9 C10 105.1(11)
C8 C9 C12 127.9(12)
C10 C9 C12 126.9(12)
C9 C10 H10 124.9
C9 C10 C11 110.2(12)
C11 C10 H10 124.9
C10 C11 C18 128.0(13)
N3 C11 C10 107.6(12)
N3 C11 C18 124.2(12)
C13 C12 C9 119.4(13)
C17 C12 C9 122.6(13)
C17 C12 C13 118.0(13)
C12 C13 H13 121.2
C14 C13 C12 117.6(14)
C14 C13 H13 121.2
C13 C14 H14 119.0
C15 C14 C13 122.0(15)
C15 C14 H14 119.0
C14 C15 H15 119.1
C16 C15 C14 121.8(14)
C16 C15 H15 119.1
C15 C16 H16 120.6
C15 C16 C17 118.8(16)
C17 C16 H16 120.6
C12 C17 H17 119.2
C16 C17 C12 121.6(15)
C16 C17 H17 119.2
C19 C18 C11 121.9(13)
C23 C18 C11 121.3(13)
C23 C18 C19 116.5(13)
C18 C19 H19 119.3
C20 C19 C18 121.4(14)
C20 C19 H19 119.3
C19 C20 H20 119.1
C21 C20 C19 121.7(15)
C21 C20 H20 119.1
C20 C21 H21 121.0
C20 C21 C22 118.0(14)
C22 C21 H21 121.0
C21 C22 H22 120.4
C23 C22 C21 119.3(15)
C23 C22 H22 120.4
C18 C23 H23 118.5
C22 C23 C18 123.0(15)
C22 C23 H23 118.5
C1 Au1 C2 86.8(6)
C1 Au1 N3 175.6(5)
C1 Au1 N4 94.0(5)
C2 Au1 N3 97.5(5)
C2 Au1 N4 172.3(5)
N3 Au1 N4 81.6(4)
C8 N3 Au1 112.2(9)
C11 N3 C8 107.0(11)
C11 N3 Au1 139.6(9)
C3 N4 C7 121.4(11)
C3 N4 Au1 126.6(9)
C7 N4 Au1 112.0(8)
H24A C24 H24B 108.0
C25 C24 H24A 109.4
C25 C24 H24B 109.4
O1 C24 H24A 109.4
O1 C24 H24B 109.4
O1 C24 C25 111(3)
C24 C25 H25A 109.5
C24 C25 H25B 109.5
C24 C25 H25C 109.5
H25A C25 H25B 109.5
H25A C25 H25C 109.5
H25B C25 H25C 109.5
H26A C26 H26B 108.0
C27 C26 H26A 109.4
C27 C26 H26B 109.4
O1 C26 H26A 109.4
O1 C26 H26B 109.4
O1 C26 C27 111(3)
C26 C27 H27A 109.5
C26 C27 H27B 109.5
C26 C27 H27C 109.5
H27A C27 H27B 109.5
H27A C27 H27C 109.5
H27B C27 H27C 109.5
C26 O1 C24 116(3)

loop_
_geom_bond_atom_site_label_1
_geom_bond_atom_site_label_2
_geom_bond_distance
C1 Au1 1.967(15)
C1 N1 1.129(18)
C2 Au1 1.982(12)
C2 N2 1.111(16)
C3 H3 0.9300
C3 C4 1.330(19)
C3 N4 1.335(17)
C4 H4 0.9300
C4 C5 1.41(2)
C5 H5 0.9300
C5 C6 1.38(2)
C6 H6 0.9300
C6 C7 1.412(18)
C7 C8 1.432(19)
C7 N4 1.361(16)
C8 C9 1.392(19)
C8 N3 1.410(15)
C9 C10 1.392(19)
C9 C12 1.482(17)
C10 H10 0.9300
C10 C11 1.397(18)
C11 C18 1.428(19)
C11 N3 1.374(18)
C12 C13 1.43(2)
C12 C17 1.40(2)
C13 H13 0.9300
C13 C14 1.37(2)
C14 H14 0.9300
C14 C15 1.35(2)
C15 H15 0.9300
C15 C16 1.35(2)
C16 H16 0.9300
C16 C17 1.38(2)
C17 H17 0.9300
C18 C19 1.421(19)
C18 C23 1.40(2)
C19 H19 0.9300
C19 C20 1.365(19)
C20 H20 0.9300
C20 C21 1.36(2)
C21 H21 0.9300
C21 C22 1.46(2)
C22 H22 0.9300
C22 C23 1.35(2)
C23 H23 0.9300
Au1 N3 1.984(11)
Au1 N4 2.068(10)
C24 H24A 0.9700
C24 H24B 0.9700
C24 C25 1.47(3)
C24 O1 1.43(3)
C25 H25A 0.9600
C25 H25B 0.9600
C25 H25C 0.9600
C26 H26A 0.9700
C26 H26B 0.9700
C26 C27 1.47(3)
C26 O1 1.43(3)
C27 H27A 0.9600
C27 H27B 0.9600
C27 H27C 0.9600

loop_
_geom_torsion_atom_site_label_1
_geom_torsion_atom_site_label_2
_geom_torsion_atom_site_label_3
_geom_torsion_atom_site_label_4
_geom_torsion
C3 C4 C5 C6 3(2)
C4 C3 N4 C7 2(2)
C4 C3 N4 Au1 -179.2(11)
C4 C5 C6 C7 -3(2)
C5 C6 C7 C8 179.1(14)
C5 C6 C7 N4 3(2)
C6 C7 C8 C9 6(2)
C6 C7 C8 N3 -167.0(12)
C6 C7 N4 C3 -1.9(19)
C6 C7 N4 Au1 179.1(9)
C7 C8 C9 C10 -173.2(15)
C7 C8 C9 C12 10(3)
C7 C8 N3 C11 173.1(11)
C7 C8 N3 Au1 -16.8(14)
C8 C7 N4 C3 -178.7(12)
C8 C7 N4 Au1 2.3(15)
C8 C9 C10 C11 1.4(17)
C8 C9 C12 C13 -120.5(16)
C8 C9 C12 C17 57(2)
C9 C8 N3 C11 -1.5(15)
C9 C8 N3 Au1 168.6(9)
C9 C10 C11 C18 173.0(13)
C9 C10 C11 N3 -2.4(17)
C9 C12 C13 C14 179.9(14)
C9 C12 C17 C16 -178.7(15)
C10 C9 C12 C13 63(2)
C10 C9 C12 C17 -120.0(17)
C10 C11 C18 C19 -136.3(15)
C10 C11 C18 C23 37(2)
C10 C11 N3 C8 2.3(15)
C10 C11 N3 Au1 -163.5(11)
C11 C18 C19 C20 177.2(13)
C11 C18 C23 C22 -175.6(14)
C12 C9 C10 C11 178.7(14)
C12 C13 C14 C15 -4(2)
C13 C12 C17 C16 -2(2)
C13 C14 C15 C16 5(3)
C14 C15 C16 C17 -3(3)
C15 C16 C17 C12 2(3)
C17 C12 C13 C14 3(2)
C18 C11 N3 C8 -173.3(12)
C18 C11 N3 Au1 21(2)
C18 C19 C20 C21 -3(2)
C19 C18 C23 C22 -2(2)
C19 C20 C21 C22 0(2)
C20 C21 C22 C23 2(2)
C21 C22 C23 C18 -1(2)
C23 C18 C19 C20 3(2)
N3 C8 C9 C10 0.1(16)
N3 C8 C9 C12 -177.2(13)
N3 C11 C18 C19 38(2)
N3 C11 C18 C23 -148.1(13)
N4 C3 C4 C5 -3(2)
N4 C7 C8 C9 -177.6(14)
N4 C7 C8 N3 9.5(17)
C25 C24 O1 C26 176(3)
C27 C26 O1 C24 172(3)
